data_4083304
loop_
_publ_author_name
'Zhang, Xiaolei'
'Zou, Xiaodong'
'Yan, Hong'

_publ_section_title
;
 Synthesis of Boron-Fused 1,4-Dithiin via Cobalt-Mediated Disulfuration of
 Alkyne at theo-Carborane-9,12-dithiolate Unit
;
_journal_issue 10
_journal_name_full Organometallics
_journal_page_first 2661
_journal_paper_doi 10.1021/om500411b
_journal_volume 33
_journal_year 2014
_chemical_formula_sum 'C10 H16 B10 S2'
_chemical_formula_weight 308.45
_chemical_name_systematic
; 
 ? 
;
_space_group_IT_number 18
_symmetry_cell_setting orthorhombic
_symmetry_space_group_name_Hall 'P 2 2ab'
_symmetry_space_group_name_H-M 'P 21 21 2'
_atom_sites_solution_hydrogens geom
_atom_sites_solution_primary direct
_atom_sites_solution_secondary difmap
_audit_creation_method SHELXL-97
_cell_angle_alpha 90.00
_cell_angle_beta 90.00
_cell_angle_gamma 90.00
_cell_formula_units_Z 4
_cell_length_a 13.4987(12)
_cell_length_b 15.7269(14)
_cell_length_c 7.9422(7)
_cell_measurement_temperature 296(2)
_cell_volume 1686.1(3)
_computing_structure_refinement 'SHELXL-97 (Sheldrick, 1997)'
_computing_structure_solution 'SHELXS-97 (Sheldrick, 1990)'
_diffrn_ambient_temperature 296(2)
_diffrn_measured_fraction_theta_full 1.000
_diffrn_measured_fraction_theta_max 1.000
_diffrn_radiation_monochromator graphite
_diffrn_radiation_source 'fine-focus sealed tube'
_diffrn_radiation_type MoK\a
_diffrn_radiation_wavelength 0.71073
_diffrn_reflns_av_R_equivalents 0.0732
_diffrn_reflns_av_sigmaI/netI 0.0467
_diffrn_reflns_limit_h_max 16
_diffrn_reflns_limit_h_min -15
_diffrn_reflns_limit_k_max 19
_diffrn_reflns_limit_k_min -17
_diffrn_reflns_limit_l_max 9
_diffrn_reflns_limit_l_min -8
_diffrn_reflns_number 10324
_diffrn_reflns_theta_full 25.98
_diffrn_reflns_theta_max 25.98
_diffrn_reflns_theta_min 1.99
_exptl_absorpt_coefficient_mu 0.298
_exptl_crystal_density_diffrn 1.215
_exptl_crystal_density_method 'not measured'
_exptl_crystal_F_000 632
_refine_diff_density_max 0.353
_refine_diff_density_min -0.219
_refine_diff_density_rms 0.041
_refine_ls_abs_structure_details 'Flack H D (1983), Acta Cryst. A39, 876-881'
_refine_ls_abs_structure_Flack 1.01(7)
_refine_ls_extinction_method none
_refine_ls_goodness_of_fit_ref 1.041
_refine_ls_hydrogen_treatment mixed
_refine_ls_matrix_type full
_refine_ls_number_parameters 204
_refine_ls_number_reflns 3317
_refine_ls_number_restraints 0
_refine_ls_restrained_S_all 1.041
_refine_ls_R_factor_all 0.0397
_refine_ls_R_factor_gt 0.0382
_refine_ls_shift/su_max 0.000
_refine_ls_shift/su_mean 0.000
_refine_ls_structure_factor_coef Fsqd
_refine_ls_weighting_details 'calc w=1/[\s^2^(Fo^2^)+(0.0654P)^2^+0.0359P] where P=(Fo^2^+2Fc^2^)/3'
_refine_ls_weighting_scheme calc
_refine_ls_wR_factor_gt 0.0975
_refine_ls_wR_factor_ref 0.0992
_reflns_number_gt 3157
_reflns_number_total 3317
_reflns_threshold_expression >2sigma(I)
_cod_data_source_file om500411b_si_002.cif
_cod_data_source_block 2110927A
_cod_depositor_comments
;
The following automatic conversions were performed:

'_symmetry_cell_setting' value 'Orthorhombic' changed to
'orthorhombic' according to
/usr/data/users/saulius/crontab/automatic-downloads/rss-feeds/ACS/lib/dictionaries/cif_core.dic
dictionary named 'cif_core.dic' version 2.4.2 from 2011-04-26.

Automatic conversion script
Id: cif_fix_values 2281 2013-09-26 08:29:07Z andrius 

 Adding full bibliography for 4083297--4083306.cif.
;
_cod_original_sg_symbol_H-M P2(1)2(1)2
_cod_database_code 4083304

loop_
_symmetry_equiv_pos_as_xyz
'x, y, z'
'-x, -y, z'
'-x+1/2, y+1/2, -z'
'x+1/2, -y+1/2, -z'

loop_
_atom_site_label
_atom_site_type_symbol
_atom_site_fract_x
_atom_site_fract_y
_atom_site_fract_z
_atom_site_U_iso_or_equiv
_atom_site_adp_type
_atom_site_occupancy
_atom_site_symmetry_multiplicity
_atom_site_calc_flag
_atom_site_refinement_flags
B9 B 0.53409(13) 0.20857(14) 0.0552(3) 0.0394(4) Uani 1 1 d .
B7 B 0.5400(2) 0.35679(16) 0.2635(4) 0.0621(7) Uani 1 1 d .
H7 H 0.5005 0.4063 0.3345 0.074 Uiso 1 1 calc R
B4 B 0.66572(15) 0.20514(17) 0.0532(3) 0.0550(6) Uani 1 1 d .
H4 H 0.7076 0.1564 -0.0161 0.066 Uiso 1 1 calc R
B8 B 0.49701(18) 0.31748(16) 0.0658(3) 0.0557(6) Uani 1 1 d .
H8 H 0.4287 0.3411 0.0066 0.067 Uiso 1 1 calc R
B10 B 0.60194(16) 0.18142(15) 0.2424(3) 0.0471(5) Uani 1 1 d .
H10 H 0.6014 0.1172 0.2972 0.057 Uiso 1 1 calc R
B11 B 0.6043(2) 0.27334(17) 0.3686(3) 0.0646(7) Uani 1 1 d .
H11 H 0.6057 0.2694 0.5069 0.077 Uiso 1 1 calc R
B6 B 0.6038(2) 0.38009(18) 0.0741(4) 0.0665(7) Uani 1 1 d .
H6 H 0.6072 0.4448 0.0216 0.080 Uiso 1 1 calc R
B12 B 0.49638(18) 0.25044(14) 0.2481(3) 0.0454(5) Uani 1 1 d .
B5 B 0.60101(18) 0.28878(19) -0.0546(3) 0.0591(6) Uani 1 1 d .
H5 H 0.6015 0.2939 -0.1927 0.071 Uiso 1 1 calc R
B3 B 0.7084(2) 0.2457(2) 0.2477(4) 0.0677(7) Uani 1 1 d .
H3 H 0.7784 0.2251 0.3055 0.081 Uiso 1 1 calc R
C1 C 0.69882(16) 0.30744(17) 0.0721(3) 0.0652(6) Uani 1 1 d .
H1 H 0.7686 0.3270 0.0119 0.078 Uiso 1 1 calc R
C2 C 0.6638(2) 0.34664(17) 0.2518(3) 0.0673(7) Uani 1 1 d .
H2 H 0.7090 0.3943 0.3179 0.081 Uiso 1 1 calc R
C13 C 0.39898(11) 0.07619(12) 0.1217(2) 0.0413(4) Uani 1 1 d .
H13 H 0.3867 0.0185 0.1065 0.050 Uiso 1 1 calc R
C14 C 0.36907(12) 0.10691(11) 0.2689(2) 0.0407(4) Uani 1 1 d .
C15 C 0.32150(12) 0.04924(11) 0.3931(2) 0.0401(4) Uani 1 1 d .
C16 C 0.36531(13) 0.03260(12) 0.5474(3) 0.0462(4) Uani 1 1 d .
H16 H 0.4228 0.0614 0.5775 0.055 Uiso 1 1 calc R
C17 C 0.32521(17) -0.02579(13) 0.6569(3) 0.0567(5) Uani 1 1 d .
H17 H 0.3571 -0.0377 0.7580 0.068 Uiso 1 1 calc R
C18 C 0.23780(17) -0.06671(15) 0.6173(3) 0.0607(6) Uani 1 1 d .
H18 H 0.2100 -0.1056 0.6919 0.073 Uiso 1 1 calc R
C19 C 0.19243(16) -0.04949(16) 0.4670(3) 0.0652(6) Uani 1 1 d .
H19 H 0.1333 -0.0767 0.4402 0.078 Uiso 1 1 calc R
C20 C 0.23289(15) 0.00740(14) 0.3551(3) 0.0551(5) Uani 1 1 d .
H20 H 0.2011 0.0182 0.2534 0.066 Uiso 1 1 calc R
S1 S 0.45805(3) 0.12624(3) -0.05018(6) 0.04607(15) Uani 1 1 d .
S2 S 0.37883(4) 0.21265(3) 0.34291(9) 0.0649(2) Uani 1 1 d .

loop_
_atom_site_aniso_label
_atom_site_aniso_U_11
_atom_site_aniso_U_22
_atom_site_aniso_U_33
_atom_site_aniso_U_23
_atom_site_aniso_U_13
_atom_site_aniso_U_12
B9 0.0348(8) 0.0476(11) 0.0358(9) -0.0006(8) 0.0006(8) -0.0046(8)
B7 0.0752(16) 0.0423(12) 0.0687(15) -0.0083(11) 0.0226(14) -0.0140(12)
B4 0.0373(9) 0.0694(15) 0.0582(13) -0.0128(12) 0.0074(10) -0.0079(10)
B8 0.0557(12) 0.0446(12) 0.0670(14) 0.0142(12) 0.0046(12) -0.0044(10)
B10 0.0480(12) 0.0483(12) 0.0451(11) -0.0030(10) -0.0065(9) -0.0013(9)
B11 0.0897(19) 0.0603(16) 0.0437(12) -0.0033(11) -0.0018(13) -0.0250(13)
B6 0.0749(17) 0.0558(15) 0.0688(17) 0.0082(13) 0.0147(14) -0.0198(12)
B12 0.0536(11) 0.0377(10) 0.0449(11) -0.0026(9) 0.0149(10) -0.0067(9)
B5 0.0620(13) 0.0728(16) 0.0426(11) 0.0034(12) 0.0089(11) -0.0202(12)
B3 0.0527(14) 0.0798(19) 0.0705(17) -0.0104(16) -0.0135(13) -0.0119(13)
C1 0.0519(11) 0.0802(17) 0.0635(14) -0.0080(12) 0.0090(10) -0.0245(11)
C2 0.0756(15) 0.0662(15) 0.0601(14) -0.0126(12) 0.0058(11) -0.0317(12)
C13 0.0356(8) 0.0395(9) 0.0488(10) -0.0013(8) -0.0027(8) -0.0030(6)
C14 0.0344(8) 0.0353(9) 0.0525(10) 0.0029(8) 0.0057(8) 0.0018(7)
C15 0.0351(8) 0.0342(8) 0.0511(10) 0.0011(7) 0.0056(7) 0.0025(7)
C16 0.0420(9) 0.0430(10) 0.0535(10) -0.0017(8) 0.0006(9) 0.0005(7)
C17 0.0695(13) 0.0482(11) 0.0525(11) 0.0067(10) -0.0022(11) 0.0059(10)
C18 0.0704(13) 0.0482(12) 0.0636(14) 0.0117(10) 0.0109(12) -0.0096(10)
C19 0.0562(11) 0.0650(14) 0.0745(15) 0.0068(13) 0.0018(12) -0.0242(11)
C20 0.0434(9) 0.0659(13) 0.0561(11) 0.0096(11) -0.0052(9) -0.0115(9)
S1 0.0420(2) 0.0582(3) 0.0380(2) -0.0059(2) 0.00037(19) -0.0089(2)
S2 0.0732(4) 0.0366(3) 0.0849(4) -0.0099(3) 0.0468(3) -0.0069(2)

loop_
_atom_type_symbol
_atom_type_description
_atom_type_scat_dispersion_real
_atom_type_scat_dispersion_imag
_atom_type_scat_source
C C 0.0033 0.0016 'International Tables Vol C Tables 4.2.6.8 and 6.1.1.4'
H H 0.0000 0.0000 'International Tables Vol C Tables 4.2.6.8 and 6.1.1.4'
B B 0.0013 0.0007 'International Tables Vol C Tables 4.2.6.8 and 6.1.1.4'
S S 0.1246 0.1234 'International Tables Vol C Tables 4.2.6.8 and 6.1.1.4'

loop_
_geom_angle_atom_site_label_1
_geom_angle_atom_site_label_2
_geom_angle_atom_site_label_3
_geom_angle
B12 B9 B4 108.13(16)
B12 B9 B5 108.12(15)
B4 B9 B5 60.65(14)
B12 B9 B8 60.96(13)
B4 B9 B8 108.03(16)
B5 B9 B8 59.05(14)
B12 B9 B10 60.77(13)
B4 B9 B10 59.40(13)
B5 B9 B10 108.35(15)
B8 B9 B10 109.35(16)
B12 B9 S1 119.95(13)
B4 B9 S1 121.91(14)
B5 B9 S1 123.75(14)
B8 B9 S1 122.44(14)
B10 B9 S1 119.34(13)
C2 B7 B6 59.32(16)
C2 B7 B12 103.67(19)
B6 B7 B12 107.31(18)
C2 B7 B11 58.12(16)
B6 B7 B11 108.3(2)
B12 B7 B11 60.01(14)
C2 B7 B8 104.02(18)
B6 B7 B8 58.86(15)
B12 B7 B8 60.38(13)
B11 B7 B8 108.40(17)
C1 B4 B3 59.25(16)
C1 B4 B10 104.82(18)
B3 B4 B10 59.53(15)
C1 B4 B9 103.68(17)
B3 B4 B9 107.85(18)
B10 B4 B9 60.86(12)
C1 B4 B5 57.95(15)
B3 B4 B5 108.1(2)
B10 B4 B5 108.78(16)
B9 B4 B5 59.73(13)
B6 B8 B5 60.39(15)
B6 B8 B7 60.21(15)
B5 B8 B7 107.92(18)
B6 B8 B9 108.11(17)
B5 B8 B9 60.28(14)
B7 B8 B9 106.42(18)
B6 B8 B12 107.78(19)
B5 B8 B12 107.00(18)
B7 B8 B12 59.62(14)
B9 B8 B12 58.35(12)
B3 B10 B11 59.92(15)
B3 B10 B4 60.14(14)
B11 B10 B4 107.55(17)
B3 B10 B12 107.51(18)
B11 B10 B12 60.13(14)
B4 B10 B12 106.29(16)
B3 B10 B9 107.44(17)
B11 B10 B9 106.57(17)
B4 B10 B9 59.74(12)
B12 B10 B9 58.13(11)
C2 B11 B3 59.09(18)
C2 B11 B10 104.90(18)
B3 B11 B10 59.98(15)
C2 B11 B12 103.47(19)
B3 B11 B12 108.10(17)
B10 B11 B12 60.83(13)
C2 B11 B7 57.97(16)
B3 B11 B7 108.4(2)
B10 B11 B7 109.24(18)
B12 B11 B7 59.90(15)
C2 B6 C1 56.61(15)
C2 B6 B8 104.37(18)
C1 B6 B8 103.94(18)
C2 B6 B5 103.8(2)
C1 B6 B5 57.92(15)
B8 B6 B5 60.09(15)
C2 B6 B7 57.70(16)
C1 B6 B7 103.5(2)
B8 B6 B7 60.93(15)
B5 B6 B7 108.24(17)
B9 B12 B7 108.59(16)
B9 B12 B11 108.06(16)
B7 B12 B11 60.09(15)
B9 B12 B8 60.69(13)
B7 B12 B8 60.00(14)
B11 B12 B8 108.16(16)
B9 B12 B10 61.10(12)
B7 B12 B10 107.95(17)
B11 B12 B10 59.03(14)
B8 B12 B10 109.40(15)
B9 B12 S2 119.04(14)
B7 B12 S2 123.89(15)
B11 B12 S2 123.17(15)
B8 B12 S2 121.39(16)
B10 B12 S2 119.78(14)
C1 B5 B8 104.86(18)
C1 B5 B6 59.69(15)
B8 B5 B6 59.52(15)
C1 B5 B9 103.23(18)
B8 B5 B9 60.67(12)
B6 B5 B9 107.74(17)
C1 B5 B4 57.47(15)
B8 B5 B4 108.51(17)
B6 B5 B4 108.06(19)
B9 B5 B4 59.63(12)
C2 B3 C1 57.08(15)
C2 B3 B11 58.33(16)
C1 B3 B11 104.3(2)
C2 B3 B10 104.42(19)
C1 B3 B10 104.25(17)
B11 B3 B10 60.11(14)
C2 B3 B4 103.8(2)
C1 B3 B4 57.70(15)
B11 B3 B4 107.86(17)
B10 B3 B4 60.33(13)
C2 C1 B4 111.41(19)
C2 C1 B5 111.25(18)
B4 C1 B5 64.58(16)
C2 C1 B3 61.24(18)
B4 C1 B3 63.06(16)
B5 C1 B3 116.64(18)
C2 C1 B6 61.48(17)
B4 C1 B6 116.12(16)
B5 C1 B6 62.39(15)
B3 C1 B6 115.32(19)
C1 C2 B7 111.92(19)
C1 C2 B11 111.28(18)
B7 C2 B11 63.92(17)
C1 C2 B3 61.68(17)
B7 C2 B3 116.23(18)
B11 C2 B3 62.58(18)
C1 C2 B6 61.91(16)
B7 C2 B6 62.98(17)
B11 C2 B6 116.06(19)
B3 C2 B6 116.06(19)
C14 C13 S1 130.98(15)
C13 C14 C15 119.60(17)
C13 C14 S2 127.72(14)
C15 C14 S2 112.68(14)
C16 C15 C20 117.86(17)
C16 C15 C14 121.19(15)
C20 C15 C14 120.90(17)
C17 C16 C15 121.15(18)
C16 C17 C18 120.2(2)
C19 C18 C17 119.3(2)
C18 C19 C20 121.0(2)
C19 C20 C15 120.4(2)
C13 S1 B9 102.28(9)
C14 S2 B12 103.32(9)

loop_
_geom_bond_atom_site_label_1
_geom_bond_atom_site_label_2
_geom_bond_distance
B9 B12 1.744(3)
B9 B4 1.778(3)
B9 B5 1.779(3)
B9 B8 1.786(3)
B9 B10 1.798(3)
B9 S1 1.852(2)
B7 C2 1.681(4)
B7 B6 1.772(4)
B7 B12 1.778(3)
B7 B11 1.781(4)
B7 B8 1.784(4)
B4 C1 1.676(3)
B4 B3 1.768(4)
B4 B10 1.772(3)
B4 B5 1.796(4)
B8 B6 1.747(3)
B8 B5 1.757(4)
B8 B12 1.791(3)
B10 B3 1.757(4)
B10 B11 1.760(3)
B10 B12 1.792(3)
B11 C2 1.684(3)
B11 B3 1.756(4)
B11 B12 1.780(4)
B6 C2 1.710(4)
B6 C1 1.717(4)
B6 B5 1.763(4)
B12 S2 1.854(2)
B5 C1 1.685(3)
B3 C2 1.697(4)
B3 C1 1.705(4)
C1 C2 1.625(3)
C13 C14 1.328(3)
C13 S1 1.7658(19)
C14 C15 1.486(2)
C14 S2 1.7686(19)
C15 C16 1.385(3)
C15 C20 1.398(2)
C16 C17 1.376(3)
C17 C18 1.380(3)
C18 C19 1.369(4)
C19 C20 1.374(3)
